data_4074340
loop_
_publ_author_name
'Ilg, Rainer'
'Burschka, Christian'
'Schepmann, Dirk'
'W\"unsch, Bernhard'
'Tacke, Reinhold'

_publ_section_title
;
 Synthesis and Pharmacological Characterization of Sila-panamesine, a
 Sila-Analogue of the \s Receptor Ligand Panamesine (EMD 57445)
;
_journal_issue 22
_journal_name_full Organometallics
_journal_page_first 5396
_journal_paper_doi 10.1021/om060562c
_journal_volume 25
_journal_year 2006
_chemical_formula_moiety 'C18 H20N O4 Si .  Cl '
_chemical_formula_sum 'C18 H20 Cl N O4 Si'
_chemical_formula_weight 377.89
_chemical_name_systematic
; 
 ? 
;
_space_group_IT_number 61
_symmetry_cell_setting orthorhombic
_symmetry_space_group_name_Hall '-P 2ac 2ab'
_symmetry_space_group_name_H-M 'P b c a'
_atom_sites_solution_hydrogens geom
_atom_sites_solution_primary direct
_atom_sites_solution_secondary difmap
_audit_creation_method SHELXL-97
_cell_angle_alpha 90.00
_cell_angle_beta 90.00
_cell_angle_gamma 90.00
_cell_formula_units_Z 8
_cell_length_a 10.3219(6)
_cell_length_b 11.1170(7)
_cell_length_c 30.546(2)
_cell_measurement_reflns_used 5000
_cell_measurement_temperature 173(2)
_cell_measurement_theta_max 25.25
_cell_measurement_theta_min 6.65
_cell_volume 3505.1(4)
_computing_cell_refinement Stoe-IPDS
_computing_data_collection Stoe-IPDS
_computing_data_reduction Stoe-IPDS
_computing_molecular_graphics Bruker-SHELXTL
_computing_publication_material Bruker-SHELXTL
_computing_structure_refinement 'SHELXL-97 (Sheldrick, 1997)'
_computing_structure_solution 'SHELXS-97 (Sheldrick, 1990)'
_diffrn_ambient_temperature 173(2)
_diffrn_measured_fraction_theta_full 0.998
_diffrn_measured_fraction_theta_max 0.998
_diffrn_measurement_device_type Stoe-IPDS
_diffrn_measurement_method Stoe-IPDS
_diffrn_radiation_monochromator graphite
_diffrn_radiation_source 'fine-focus sealed tube'
_diffrn_radiation_type MoK\a
_diffrn_radiation_wavelength 0.71073
_diffrn_reflns_av_R_equivalents 0.0353
_diffrn_reflns_av_sigmaI/netI 0.0254
_diffrn_reflns_limit_h_max 12
_diffrn_reflns_limit_h_min -12
_diffrn_reflns_limit_k_max 13
_diffrn_reflns_limit_k_min -13
_diffrn_reflns_limit_l_max 38
_diffrn_reflns_limit_l_min -38
_diffrn_reflns_number 20979
_diffrn_reflns_theta_full 26.37
_diffrn_reflns_theta_max 26.37
_diffrn_reflns_theta_min 2.38
_exptl_absorpt_coefficient_mu 0.310
_exptl_absorpt_correction_type none
_exptl_crystal_colour colorless
_exptl_crystal_density_diffrn 1.432
_exptl_crystal_density_method 'not measured'
_exptl_crystal_description platelets
_exptl_crystal_F_000 1584
_exptl_crystal_size_max .5
_exptl_crystal_size_mid .4
_exptl_crystal_size_min .15
_refine_diff_density_max 0.469
_refine_diff_density_min -0.322
_refine_diff_density_rms 0.051
_refine_ls_extinction_method none
_refine_ls_goodness_of_fit_ref 1.023
_refine_ls_hydrogen_treatment mixed
_refine_ls_matrix_type full
_refine_ls_number_parameters 232
_refine_ls_number_reflns 3567
_refine_ls_number_restraints 0
_refine_ls_restrained_S_all 1.023
_refine_ls_R_factor_all 0.0528
_refine_ls_R_factor_gt 0.0373
_refine_ls_shift/su_max 0.000
_refine_ls_shift/su_mean 0.000
_refine_ls_structure_factor_coef Fsqd
_refine_ls_weighting_details 'calc w=1/[\s^2^(Fo^2^)+(0.0545P)^2^+1.4153P] where P=(Fo^2^+2Fc^2^)/3'
_refine_ls_weighting_scheme calc
_refine_ls_wR_factor_gt 0.0933
_refine_ls_wR_factor_ref 0.0998
_reflns_number_gt 2695
_reflns_number_total 3567
_reflns_threshold_expression >2sigma(I)
_cod_data_source_file om060562csi20060628_094023.cif
_cod_data_source_block 12_ilg12du
_cod_original_sg_symbol_H-M Pbca
_cod_database_code 4074340

loop_
_symmetry_equiv_pos_as_xyz
'x, y, z'
'-x+1/2, -y, z+1/2'
'-x, y+1/2, -z+1/2'
'x+1/2, -y+1/2, -z'
'-x, -y, -z'
'x-1/2, y, -z-1/2'
'x, -y-1/2, z-1/2'
'-x-1/2, y-1/2, z'

loop_
_atom_site_label
_atom_site_type_symbol
_atom_site_fract_x
_atom_site_fract_y
_atom_site_fract_z
_atom_site_U_iso_or_equiv
_atom_site_adp_type
_atom_site_occupancy
_atom_site_symmetry_multiplicity
_atom_site_calc_flag
_atom_site_refinement_flags
Cl Cl 0.17458(5) 0.62410(4) 0.266904(16) 0.03557(14) Uani 1 1 d .
Si Si 0.92154(5) 0.29705(4) 0.356506(16) 0.02572(13) Uani 1 1 d .
O3 O 1.14248(15) -0.12821(12) 0.33168(4) 0.0381(4) Uani 1 1 d .
O4 O 1.15072(15) -0.18054(12) 0.40483(5) 0.0388(4) Uani 1 1 d .
N N 0.78363(17) 0.38513(15) 0.26972(5) 0.0301(4) Uani 1 1 d .
HN1A H 0.743(2) 0.441(2) 0.2532(7) 0.036 Uiso 1 1 d .
HN1B H 0.793(2) 0.311(2) 0.2564(7) 0.036 Uiso 1 1 d .
C1 C 0.93096(19) 0.41873(16) 0.39883(6) 0.0286(4) Uani 1 1 d .
O2 O 0.95483(18) 0.69292(16) 0.48996(5) 0.0531(4) Uani 1 1 d .
C8 C 0.99975(18) 0.15411(16) 0.37519(6) 0.0263(4) Uani 1 1 d .
C10 C 1.09142(18) -0.03605(16) 0.35686(6) 0.0275(4) Uani 1 1 d .
C2 C 0.8221(2) 0.4628(2) 0.42153(7) 0.0392(5) Uani 1 1 d .
H2 H 0.7380 0.4309 0.4165 0.047 Uiso 1 1 calc R
C18 C 0.7490(2) 0.26812(17) 0.33945(6) 0.0308(4) Uani 1 1 d .
H18A H 0.7439 0.1883 0.3252 0.037 Uiso 1 1 calc R
H18B H 0.6936 0.2657 0.3659 0.037 Uiso 1 1 calc R
C17 C 0.6961(2) 0.36352(18) 0.30796(6) 0.0338(4) Uani 1 1 d .
H17A H 0.6102 0.3374 0.2971 0.041 Uiso 1 1 calc R
H17B H 0.6841 0.4400 0.3241 0.041 Uiso 1 1 calc R
C13 C 1.0090(2) 0.12216(18) 0.41934(6) 0.0332(4) Uani 1 1 d .
H13 H 0.9812 0.1781 0.4409 0.040 Uiso 1 1 calc R
C9 C 1.04425(19) 0.07233(16) 0.34305(6) 0.0294(4) Uani 1 1 d .
H9 H 1.0414 0.0922 0.3128 0.035 Uiso 1 1 calc R
C15 C 1.00063(19) 0.35124(17) 0.30476(6) 0.0287(4) Uani 1 1 d .
H15A H 1.0835 0.3914 0.3120 0.034 Uiso 1 1 calc R
H15B H 1.0200 0.2816 0.2856 0.034 Uiso 1 1 calc R
C16 C 0.91290(19) 0.43913(17) 0.28040(7) 0.0315(4) Uani 1 1 d .
H16A H 0.8999 0.5118 0.2986 0.038 Uiso 1 1 calc R
H16B H 0.9559 0.4643 0.2529 0.038 Uiso 1 1 calc R
C4 C 0.9629(2) 0.60311(18) 0.45887(6) 0.0368(5) Uani 1 1 d .
C5 C 1.0712(2) 0.56127(19) 0.43821(7) 0.0392(5) Uani 1 1 d .
H5 H 1.1548 0.5931 0.4441 0.047 Uiso 1 1 calc R
C11 C 1.09701(19) -0.06720(17) 0.40062(6) 0.0308(4) Uani 1 1 d .
C12 C 1.0579(2) 0.01036(18) 0.43299(7) 0.0382(5) Uani 1 1 d .
H12 H 1.0635 -0.0105 0.4631 0.046 Uiso 1 1 calc R
C6 C 1.0522(2) 0.46876(18) 0.40779(7) 0.0364(5) Uani 1 1 d .
H6 H 1.1254 0.4385 0.3925 0.044 Uiso 1 1 calc R
C14 C 1.1503(2) -0.22898(17) 0.36097(7) 0.0359(5) Uani 1 1 d .
H14A H 1.2306 -0.2753 0.3555 0.043 Uiso 1 1 calc R
H14B H 1.0751 -0.2830 0.3568 0.043 Uiso 1 1 calc R
O1 O 0.75171(19) 0.6080(2) 0.47850(6) 0.0731(6) Uani 1 1 d .
C3 C 0.8420(2) 0.5539(2) 0.45127(7) 0.0425(5) Uani 1 1 d .
C7 C 0.8199(3) 0.7053(2) 0.49924(8) 0.0561(7) Uani 1 1 d .
H7A H 0.7878 0.7833 0.4880 0.067 Uiso 1 1 calc R
H7B H 0.8053 0.7031 0.5313 0.067 Uiso 1 1 calc R

loop_
_atom_site_aniso_label
_atom_site_aniso_U_11
_atom_site_aniso_U_22
_atom_site_aniso_U_33
_atom_site_aniso_U_23
_atom_site_aniso_U_13
_atom_site_aniso_U_12
Cl 0.0455(3) 0.0222(2) 0.0390(3) -0.00197(18) 0.0027(2) 0.0011(2)
Si 0.0270(3) 0.0222(2) 0.0280(3) -0.00149(19) 0.0013(2) 0.0009(2)
O3 0.0561(10) 0.0247(7) 0.0334(7) -0.0030(6) 0.0051(6) 0.0093(6)
O4 0.0515(9) 0.0286(7) 0.0364(7) -0.0001(6) -0.0065(7) 0.0105(6)
N 0.0339(9) 0.0224(8) 0.0338(8) 0.0017(7) -0.0034(7) 0.0040(7)
C1 0.0333(10) 0.0235(9) 0.0288(9) 0.0014(7) 0.0010(8) 0.0027(7)
O2 0.0695(12) 0.0445(9) 0.0453(9) -0.0205(7) 0.0018(8) 0.0027(8)
C8 0.0262(9) 0.0246(8) 0.0282(9) -0.0034(7) 0.0002(7) -0.0017(7)
C10 0.0306(10) 0.0229(8) 0.0290(9) -0.0043(7) 0.0004(8) 0.0025(7)
C2 0.0339(11) 0.0462(12) 0.0376(11) -0.0101(9) -0.0006(9) 0.0020(9)
C18 0.0310(10) 0.0286(10) 0.0328(9) 0.0016(8) 0.0022(8) -0.0017(8)
C17 0.0291(10) 0.0341(10) 0.0382(10) -0.0007(8) -0.0004(8) 0.0047(8)
C13 0.0397(11) 0.0302(9) 0.0296(9) -0.0050(8) 0.0018(8) 0.0033(9)
C9 0.0361(11) 0.0252(9) 0.0270(9) -0.0009(7) 0.0003(8) 0.0004(8)
C15 0.0286(10) 0.0249(9) 0.0326(9) 0.0006(7) 0.0008(8) 0.0001(7)
C16 0.0336(10) 0.0238(9) 0.0372(10) 0.0030(7) -0.0001(8) -0.0014(8)
C4 0.0552(14) 0.0257(9) 0.0293(9) -0.0061(8) -0.0017(9) 0.0027(9)
C5 0.0425(12) 0.0337(10) 0.0415(11) -0.0061(9) 0.0014(9) -0.0062(9)
C11 0.0324(10) 0.0255(9) 0.0345(10) -0.0006(7) -0.0022(8) 0.0041(8)
C12 0.0518(13) 0.0348(10) 0.0280(9) 0.0010(8) -0.0009(9) 0.0065(9)
C6 0.0369(11) 0.0309(10) 0.0413(11) -0.0078(8) 0.0033(9) 0.0007(8)
C14 0.0461(12) 0.0255(10) 0.0361(10) -0.0024(8) -0.0015(9) 0.0064(8)
O1 0.0531(11) 0.0989(16) 0.0674(12) -0.0498(12) 0.0047(10) 0.0158(11)
C3 0.0429(13) 0.0475(12) 0.0373(11) -0.0123(10) 0.0019(9) 0.0118(10)
C7 0.0734(18) 0.0490(13) 0.0457(13) -0.0178(11) 0.0020(12) 0.0147(13)

loop_
_atom_type_symbol
_atom_type_description
_atom_type_scat_dispersion_real
_atom_type_scat_dispersion_imag
_atom_type_scat_source
C C 0.0033 0.0016 'International Tables Vol C Tables 4.2.6.8 and 6.1.1.4'
H H 0.0000 0.0000 'International Tables Vol C Tables 4.2.6.8 and 6.1.1.4'
N N 0.0061 0.0033 'International Tables Vol C Tables 4.2.6.8 and 6.1.1.4'
O O 0.0106 0.0060 'International Tables Vol C Tables 4.2.6.8 and 6.1.1.4'
Si Si 0.0817 0.0704 'International Tables Vol C Tables 4.2.6.8 and 6.1.1.4'
Cl Cl 0.1484 0.1585 'International Tables Vol C Tables 4.2.6.8 and 6.1.1.4'

loop_
_geom_angle_atom_site_label_1
_geom_angle_atom_site_label_2
_geom_angle_atom_site_label_3
_geom_angle
C8 Si C1 112.34(8)
C8 Si C15 109.97(8)
C1 Si C15 109.06(8)
C8 Si C18 110.32(8)
C1 Si C18 111.30(9)
C15 Si C18 103.47(9)
C10 O3 C14 104.63(14)
C11 O4 C14 104.62(14)
C17 N C16 115.59(15)
C6 C1 C2 118.68(18)
C6 C1 Si 117.99(14)
C2 C1 Si 123.33(15)
C4 O2 C7 105.36(18)
C13 C8 C9 118.95(17)
C13 C8 Si 122.65(14)
C9 C8 Si 118.30(14)
C9 C10 C11 122.31(17)
C9 C10 O3 128.05(17)
C11 C10 O3 109.62(16)
C3 C2 C1 117.5(2)
C17 C18 Si 113.10(13)
N C17 C18 112.70(16)
C8 C13 C12 122.40(18)
C10 C9 C8 117.92(17)
C16 C15 Si 110.97(13)
N C16 C15 112.21(15)
C5 C4 O2 127.8(2)
C5 C4 C3 121.78(18)
O2 C4 C3 110.36(19)
C4 C5 C6 116.2(2)
C12 C11 C10 121.80(18)
C12 C11 O4 128.56(18)
C10 C11 O4 109.58(16)
C11 C12 C13 116.58(18)
C1 C6 C5 123.3(2)
O3 C14 O4 106.70(14)
C3 O1 C7 105.2(2)
C2 C3 C4 122.5(2)
C2 C3 O1 128.0(2)
C4 C3 O1 109.50(19)
O2 C7 O1 108.52(18)

loop_
_geom_bond_atom_site_label_1
_geom_bond_atom_site_label_2
_geom_bond_distance
Si C8 1.8715(19)
Si C1 1.8737(19)
Si C15 1.8783(19)
Si C18 1.883(2)
O3 C10 1.385(2)
O3 C14 1.436(2)
O4 C11 1.382(2)
O4 C14 1.444(2)
N C17 1.496(3)
N C16 1.499(3)
C1 C6 1.396(3)
C1 C2 1.409(3)
O2 C4 1.380(2)
O2 C7 1.428(3)
C8 C13 1.398(3)
C8 C9 1.415(3)
C10 C9 1.366(3)
C10 C11 1.382(3)
C2 C3 1.375(3)
C18 C17 1.532(3)
C13 C12 1.405(3)
C15 C16 1.526(3)
C4 C5 1.366(3)
C4 C3 1.382(3)
C5 C6 1.400(3)
C11 C12 1.373(3)
O1 C3 1.387(3)
O1 C7 1.437(3)

loop_
_geom_torsion_atom_site_label_1
_geom_torsion_atom_site_label_2
_geom_torsion_atom_site_label_3
_geom_torsion_atom_site_label_4
_geom_torsion
C8 Si C1 C6 69.46(17)
C15 Si C1 C6 -52.72(17)
C18 Si C1 C6 -166.26(15)
C8 Si C1 C2 -111.31(17)
C15 Si C1 C2 126.51(17)
C18 Si C1 C2 12.97(19)
C1 Si C8 C13 27.49(19)
C15 Si C8 C13 149.17(16)
C18 Si C8 C13 -97.33(18)
C1 Si C8 C9 -156.30(15)
C15 Si C8 C9 -34.63(18)
C18 Si C8 C9 78.88(17)
C14 O3 C10 C9 -167.8(2)
C14 O3 C10 C11 13.8(2)
C6 C1 C2 C3 0.3(3)
Si C1 C2 C3 -178.90(16)
C8 Si C18 C17 -157.44(13)
C1 Si C18 C17 77.15(15)
C15 Si C18 C17 -39.85(15)
C16 N C17 C18 -65.6(2)
Si C18 C17 N 51.00(19)
C9 C8 C13 C12 -1.7(3)
Si C8 C13 C12 174.50(17)
C11 C10 C9 C8 -0.2(3)
O3 C10 C9 C8 -178.40(18)
C13 C8 C9 C10 1.7(3)
Si C8 C9 C10 -174.69(15)
C8 Si C15 C16 160.28(13)
C1 Si C15 C16 -76.11(15)
C18 Si C15 C16 42.44(15)
C17 N C16 C15 69.8(2)
Si C15 C16 N -57.28(18)
C7 O2 C4 C5 177.3(2)
C7 O2 C4 C3 -4.7(3)
O2 C4 C5 C6 -180.0(2)
C3 C4 C5 C6 2.2(3)
C9 C10 C11 C12 -1.4(3)
O3 C10 C11 C12 177.10(19)
C9 C10 C11 O4 -179.03(18)
O3 C10 C11 O4 -0.5(2)
C14 O4 C11 C12 169.7(2)
C14 O4 C11 C10 -12.9(2)
C10 C11 C12 C13 1.4(3)
O4 C11 C12 C13 178.5(2)
C8 C13 C12 C11 0.1(3)
C2 C1 C6 C5 -0.2(3)
Si C1 C6 C5 179.03(17)
C4 C5 C6 C1 -1.0(3)
C10 O3 C14 O4 -21.5(2)
C11 O4 C14 O3 21.2(2)
C1 C2 C3 C4 0.9(3)
C1 C2 C3 O1 -177.2(2)
C5 C4 C3 C2 -2.2(4)
O2 C4 C3 C2 179.6(2)
C5 C4 C3 O1 176.2(2)
O2 C4 C3 O1 -2.0(3)
C7 O1 C3 C2 -174.0(2)
C7 O1 C3 C4 7.7(3)
C4 O2 C7 O1 9.4(3)
C3 O1 C7 O2 -10.6(3)
